data_2203733
loop_
_publ_author_name
'S. M. Malathy Sony'
'P. Charles'
'M. N. Ponnuswamy'
'H. S. Yathirajan'

_publ_section_title
;2,2'-{(<i>Z</i>)-Ethane-1,2-diylbis[(<i>Z</i>)-<i>o</i>-phenylenenitrilomethylidyne]}diphenol
 (EIEP)
;
_journal_issue 6
_journal_name_full 'Acta Crystallographica Section E'
_journal_page_first o1078
_journal_page_last o1080
_journal_paper_doi 10.1107/S1600536804012073
_journal_volume 60
_journal_year 2004
_chemical_formula_iupac 'C28 H24 N2 O2'
_chemical_formula_moiety 'C28 H24 N2 O2'
_chemical_formula_sum 'C28 H24 N2 O2'
_chemical_formula_weight 420.49
_chemical_name_systematic
;
2,2'-{(Z)-Ethane-1,2-diylbis[(Z)-o-phenylenenitrilomethylidyne]}diphenol
;
_space_group_IT_number 14
_symmetry_cell_setting monoclinic
_symmetry_space_group_name_Hall '-P 2ybc'
_symmetry_space_group_name_H-M 'P 1 21/c 1'
_atom_sites_solution_hydrogens geom
_atom_sites_solution_primary direct
_atom_sites_solution_secondary difmap
_audit_creation_method SHELXL-97
_cell_angle_alpha 90.00
_cell_angle_beta 101.15(3)
_cell_angle_gamma 90.00
_cell_formula_units_Z 2
_cell_length_a 11.817(3)
_cell_length_b 13.762(6)
_cell_length_c 6.873(2)
_cell_measurement_reflns_used 25
_cell_measurement_temperature 293(2)
_cell_measurement_theta_max 15
_cell_measurement_theta_min 8
_cell_volume 1096.6(6)
_computing_cell_refinement 'CAD-4 EXPRESS'
_computing_data_collection 'CAD-4 EXPRESS (Enraf-Nonius, 1994)'
_computing_data_reduction 'XCAD4 (Harms & Wocadlo, 1995)'
_computing_molecular_graphics 'PLATON (Spek, 1990) and ORTEP-3 (Farrugia, 1997)'
_computing_structure_refinement 'SHELXL97 (Sheldrick, 1997)'
_computing_structure_solution 'SHELXS97 (Sheldrick, 1990)'
_diffrn_ambient_temperature 293(2)
_diffrn_measured_fraction_theta_full 0.998
_diffrn_measured_fraction_theta_max 0.998
_diffrn_measurement_device_type 'Enraf-Nonius CAD-4'
_diffrn_measurement_method 'non-profiled \w/2\q'
_diffrn_radiation_monochromator graphite
_diffrn_radiation_source 'fine-focus sealed tube'
_diffrn_radiation_type MoK\a
_diffrn_radiation_wavelength 0.71073
_diffrn_reflns_av_R_equivalents 0.0418
_diffrn_reflns_av_sigmaI/netI 0.0639
_diffrn_reflns_limit_h_max 16
_diffrn_reflns_limit_h_min -16
_diffrn_reflns_limit_k_max 19
_diffrn_reflns_limit_k_min 0
_diffrn_reflns_limit_l_max 9
_diffrn_reflns_limit_l_min 0
_diffrn_reflns_number 3425
_diffrn_reflns_theta_full 29.95
_diffrn_reflns_theta_max 29.95
_diffrn_reflns_theta_min 1.76
_diffrn_standards_decay_% 0
_diffrn_standards_interval_time 120
_diffrn_standards_number 3
_exptl_absorpt_coefficient_mu 0.080
_exptl_absorpt_correction_type none
_exptl_crystal_colour yellow
_exptl_crystal_density_diffrn 1.273
_exptl_crystal_density_method 'not measured'
_exptl_crystal_description block
_exptl_crystal_F_000 444
_exptl_crystal_size_max 0.25
_exptl_crystal_size_mid 0.22
_exptl_crystal_size_min 0.20
_refine_diff_density_max 0.189
_refine_diff_density_min -0.171
_refine_ls_extinction_coef 0.039(7)
_refine_ls_extinction_expression Fc^*^=kFc[1+0.001xFc^2^\l^3^/sin(2\q)]^-1/4^
_refine_ls_extinction_method SHELXL97
_refine_ls_goodness_of_fit_ref 1.014
_refine_ls_hydrogen_treatment constr
_refine_ls_matrix_type full
_refine_ls_number_parameters 147
_refine_ls_number_reflns 3179
_refine_ls_number_restraints 0
_refine_ls_restrained_S_all 1.014
_refine_ls_R_factor_all 0.1545
_refine_ls_R_factor_gt 0.0572
_refine_ls_shift/su_max 0.005
_refine_ls_shift/su_mean 0.000
_refine_ls_structure_factor_coef Fsqd
_refine_ls_weighting_details 'calc w = 1/[\s^2^(Fo^2^)+(0.0961P)^2^+0.0403P] where P = (Fo^2^+2Fc^2^)/3'
_refine_ls_weighting_scheme calc
_refine_ls_wR_factor_gt 0.1504
_refine_ls_wR_factor_ref 0.1991
_reflns_number_gt 1504
_reflns_number_total 3179
_reflns_threshold_expression I>2\s(I)
_cod_data_source_file ci6383.cif
_cod_data_source_block I
_cod_original_sg_symbol_H-M 'P 21/c'
_cod_database_code 2203733
_cod_database_fobs_code 2203733

loop_
_symmetry_equiv_pos_as_xyz
'x, y, z'
'-x, y+1/2, -z+1/2'
'-x, -y, -z'
'x, -y-1/2, z-1/2'

loop_
_atom_site_label
_atom_site_fract_x
_atom_site_fract_y
_atom_site_fract_z
_atom_site_U_iso_or_equiv
_atom_site_adp_type
_atom_site_calc_flag
_atom_site_refinement_flags
_atom_site_occupancy
_atom_site_type_symbol
C1 0.95547(17) 0.12126(14) 0.3165(3) 0.0384(5) Uani d . 1 C
C2 1.03434(17) 0.05488(14) 0.2642(3) 0.0392(5) Uani d . 1 C
C3 1.14800(19) 0.06032(17) 0.3620(3) 0.0477(5) Uani d . 1 C
H3 1.2014 0.0171 0.3280 0.057 Uiso calc R 1 H
C4 1.1842(2) 0.1278(2) 0.5082(3) 0.0552(6) Uani d . 1 C
H4 1.2609 0.1291 0.5732 0.066 Uiso calc R 1 H
C5 1.1068(2) 0.19376(18) 0.5584(3) 0.0536(6) Uani d . 1 C
H5 1.1313 0.2402 0.6558 0.064 Uiso calc R 1 H
C6 0.99255(19) 0.19053(17) 0.4633(3) 0.0473(5) Uani d . 1 C
H6 0.9401 0.2347 0.4973 0.057 Uiso calc R 1 H
C7 0.99653(18) -0.01933(15) 0.1034(3) 0.0429(5) Uani d . 1 C
H7A 0.9177 -0.0386 0.1048 0.051 Uiso calc R 1 H
H7B 1.0449 -0.0766 0.1309 0.051 Uiso calc R 1 H
N8 0.84017(14) 0.11922(12) 0.2103(3) 0.0425(4) Uani d . 1 N
C9 0.75664(19) 0.13183(16) 0.3012(3) 0.0475(5) Uani d . 1 C
H9 0.7732 0.1416 0.4376 0.057 Uiso calc R 1 H
C10 0.63706(18) 0.13139(16) 0.1995(3) 0.0481(5) Uani d . 1 C
C11 0.60639(19) 0.12047(17) -0.0074(4) 0.0523(6) Uani d . 1 C
C12 0.4916(2) 0.1182(2) -0.0978(4) 0.0694(8) Uani d . 1 C
H12 0.4712 0.1104 -0.2345 0.083 Uiso calc R 1 H
C13 0.4078(2) 0.1272(2) 0.0120(5) 0.0766(8) Uani d . 1 C
H13 0.3307 0.1251 -0.0509 0.092 Uiso calc R 1 H
C14 0.4352(2) 0.1392(2) 0.2140(5) 0.0805(9) Uani d . 1 C
H14 0.3772 0.1462 0.2870 0.097 Uiso calc R 1 H
C15 0.5490(2) 0.1408(2) 0.3073(4) 0.0697(8) Uani d . 1 C
H15 0.5677 0.1483 0.4442 0.084 Uiso calc R 1 H
O16 0.68777(14) 0.11178(16) -0.1208(2) 0.0698(6) Uani d . 1 O
H16 0.7513 0.1049 -0.0490 0.105 Uiso calc R 1 H

loop_
_atom_site_aniso_label
_atom_site_aniso_U_11
_atom_site_aniso_U_22
_atom_site_aniso_U_33
_atom_site_aniso_U_12
_atom_site_aniso_U_13
_atom_site_aniso_U_23
C1 0.0443(11) 0.0406(11) 0.0315(9) -0.0013(9) 0.0105(8) 0.0024(9)
C2 0.0497(12) 0.0380(11) 0.0322(10) 0.0014(9) 0.0136(9) 0.0031(9)
C3 0.0490(12) 0.0553(14) 0.0401(11) 0.0086(10) 0.0118(9) 0.0024(10)
C4 0.0483(13) 0.0761(17) 0.0397(11) 0.0018(12) 0.0041(10) 0.0006(12)
C5 0.0591(15) 0.0656(16) 0.0365(11) -0.0103(12) 0.0104(10) -0.0101(11)
C6 0.0576(13) 0.0467(13) 0.0409(11) -0.0005(10) 0.0181(10) -0.0060(10)
C7 0.0527(12) 0.0385(11) 0.0396(11) 0.0021(9) 0.0145(9) -0.0009(9)
N8 0.0424(9) 0.0422(10) 0.0444(10) 0.0006(7) 0.0119(8) -0.0025(8)
C9 0.0564(14) 0.0455(13) 0.0434(12) -0.0015(10) 0.0167(10) -0.0028(10)
C10 0.0432(11) 0.0464(13) 0.0571(14) -0.0002(9) 0.0162(10) -0.0033(11)
C11 0.0471(12) 0.0529(14) 0.0575(14) 0.0014(10) 0.0112(11) 0.0021(11)
C12 0.0500(15) 0.083(2) 0.0719(17) 0.0012(13) 0.0032(13) 0.0050(16)
C13 0.0468(14) 0.084(2) 0.098(2) -0.0002(14) 0.0098(15) -0.0024(18)
C14 0.0496(16) 0.098(2) 0.101(2) -0.0068(14) 0.0332(16) -0.0195(19)
C15 0.0556(15) 0.089(2) 0.0704(17) -0.0088(14) 0.0279(13) -0.0167(15)
O16 0.0537(10) 0.1074(16) 0.0493(10) 0.0072(11) 0.0127(8) 0.0000(10)

loop_
_atom_type_symbol
_atom_type_description
_atom_type_scat_dispersion_real
_atom_type_scat_dispersion_imag
_atom_type_scat_source
C C 0.0033 0.0016 'International Tables Vol C Tables 4.2.6.8 and 6.1.1.4'
H H 0.0000 0.0000 'International Tables Vol C Tables 4.2.6.8 and 6.1.1.4'
N N 0.0061 0.0033 'International Tables Vol C Tables 4.2.6.8 and 6.1.1.4'
O O 0.0106 0.0060 'International Tables Vol C Tables 4.2.6.8 and 6.1.1.4'

loop_
_geom_angle_atom_site_label_1
_geom_angle_atom_site_label_2
_geom_angle_atom_site_label_3
_geom_angle_site_symmetry_1
_geom_angle_site_symmetry_3
_geom_angle
C6 C1 C2 . . 119.98(19)
C6 C1 N8 . . 121.50(18)
C2 C1 N8 . . 118.43(18)
C3 C2 C1 . . 118.13(19)
C3 C2 C7 . . 121.03(18)
C1 C2 C7 . . 120.83(18)
C4 C3 C2 . . 121.9(2)
C4 C3 H3 . . 119.1
C2 C3 H3 . . 119.1
C3 C4 C5 . . 120.0(2)
C3 C4 H4 . . 120.0
C5 C4 H4 . . 120.0
C4 C5 C6 . . 119.7(2)
C4 C5 H5 . . 120.2
C6 C5 H5 . . 120.2
C5 C6 C1 . . 120.3(2)
C5 C6 H6 . . 119.8
C1 C6 H6 . . 119.8
C2 C7 C7 . 3_755 112.5(2)
C2 C7 H7A . . 109.1
C7 C7 H7A 3_755 . 109.1
C2 C7 H7B . . 109.1
C7 C7 H7B 3_755 . 109.1
H7A C7 H7B . . 107.8
C9 N8 C1 . . 120.15(18)
N8 C9 C10 . . 122.4(2)
N8 C9 H9 . . 118.8
C10 C9 H9 . . 118.8
C15 C10 C11 . . 118.3(2)
C15 C10 C9 . . 120.0(2)
C11 C10 C9 . . 121.6(2)
O16 C11 C12 . . 119.0(2)
O16 C11 C10 . . 121.2(2)
C12 C11 C10 . . 119.8(2)
C13 C12 C11 . . 120.4(3)
C13 C12 H12 . . 119.8
C11 C12 H12 . . 119.8
C12 C13 C14 . . 121.1(3)
C12 C13 H13 . . 119.4
C14 C13 H13 . . 119.4
C13 C14 C15 . . 119.5(3)
C13 C14 H14 . . 120.3
C15 C14 H14 . . 120.3
C14 C15 C10 . . 120.9(3)
C14 C15 H15 . . 119.5
C10 C15 H15 . . 119.5
C11 O16 H16 . . 109.5

loop_
_geom_bond_atom_site_label_1
_geom_bond_atom_site_label_2
_geom_bond_site_symmetry_2
_geom_bond_distance
C1 C6 . 1.396(3)
C1 C2 . 1.401(3)
C1 N8 . 1.416(3)
C2 C3 . 1.383(3)
C2 C7 . 1.508(3)
C3 C4 . 1.375(3)
C3 H3 . 0.93
C4 C5 . 1.379(3)
C4 H4 . 0.93
C5 C6 . 1.382(3)
C5 H5 . 0.93
C6 H6 . 0.93
C7 C7 3_755 1.534(4)
C7 H7A . 0.97
C7 H7B . 0.97
N8 C9 . 1.278(3)
C9 C10 . 1.450(3)
C9 H9 . 0.93
C10 C15 . 1.395(3)
C10 C11 . 1.405(3)
C11 O16 . 1.355(3)
C11 C12 . 1.379(3)
C12 C13 . 1.361(4)
C12 H12 . 0.93
C13 C14 . 1.373(4)
C13 H13 . 0.93
C14 C15 . 1.374(3)
C14 H14 . 0.93
C15 H15 . 0.93
O16 H16 . 0.82

loop_
_geom_torsion_atom_site_label_1
_geom_torsion_atom_site_label_2
_geom_torsion_atom_site_label_3
_geom_torsion_atom_site_label_4
_geom_torsion_site_symmetry_4
_geom_torsion
C6 C1 C2 C3 . 0.2(3)
N8 C1 C2 C3 . 176.95(18)
C6 C1 C2 C7 . -178.86(18)
N8 C1 C2 C7 . -2.1(3)
C1 C2 C3 C4 . 0.5(3)
C7 C2 C3 C4 . 179.62(19)
C2 C3 C4 C5 . -1.2(3)
C3 C4 C5 C6 . 1.0(3)
C4 C5 C6 C1 . -0.3(3)
C2 C1 C6 C5 . -0.4(3)
N8 C1 C6 C5 . -176.99(19)
C3 C2 C7 C7 3_755 -91.0(3)
C1 C2 C7 C7 3_755 88.1(3)
C6 C1 N8 C9 . -42.4(3)
C2 C1 N8 C9 . 140.9(2)
C1 N8 C9 C10 . 179.39(18)
N8 C9 C10 C15 . 176.9(2)
N8 C9 C10 C11 . -2.3(4)
C15 C10 C11 O16 . 179.4(2)
C9 C10 C11 O16 . -1.3(3)
C15 C10 C11 C12 . -0.8(3)
C9 C10 C11 C12 . 178.5(2)
O16 C11 C12 C13 . -179.7(3)
C10 C11 C12 C13 . 0.5(4)
C11 C12 C13 C14 . 0.4(5)
C12 C13 C14 C15 . -0.9(5)
C13 C14 C15 C10 . 0.7(5)
C11 C10 C15 C14 . 0.2(4)
C9 C10 C15 C14 . -179.1(3)
